data_2014880
loop_
_publ_author_name
'K. Ravikumar'
B.Sridhar
'M. Mahesh'
'V. V. Narayana Reddy'

_publ_section_title
;
 Imino Diels--Alder adducts. II. Two pyrano[3,2-<i>c</i>]quinolines
;
_journal_issue 5
_journal_name_full 'Acta Crystallographica Section C'
_journal_page_first o267
_journal_page_last o269
_journal_paper_doi 10.1107/S0108270105006542
_journal_volume 61
_journal_year 2005
_chemical_formula_iupac 'C18 H17 Cl F N O'
_chemical_formula_moiety 'C18 H17 Cl F N O'
_chemical_formula_sum 'C18 H17 Cl F N O'
_chemical_formula_weight 317.78
_chemical_name_systematic
;
8-chloro-9-fluoro-5-phenyl-3,4,4a,5,6,10b-hexahydro-2H-pyrano[3,2-c]quinoline
;
_space_group_IT_number 2
_symmetry_cell_setting triclinic
_symmetry_space_group_name_Hall '-P 1'
_symmetry_space_group_name_H-M 'P -1'
_atom_sites_solution_hydrogens geom
_atom_sites_solution_primary direct
_atom_sites_solution_secondary difmap
_cell_angle_alpha 82.5970(10)
_cell_angle_beta 83.8900(10)
_cell_angle_gamma 80.8840(10)
_cell_formula_units_Z 4
_cell_length_a 10.5399(7)
_cell_length_b 11.2005(7)
_cell_length_c 13.4950(9)
_cell_measurement_reflns_used 4707
_cell_measurement_temperature 273(2)
_cell_measurement_theta_max 26.18
_cell_measurement_theta_min 2.38
_cell_volume 1553.85(18)
_computing_cell_refinement 'SAINT (Bruker, 2001)'
_computing_data_collection 'SMART (Bruker, 2001)'
_computing_data_reduction SAINT
_computing_molecular_graphics 'SHELXTL/PC (Sheldrick, 1990)'
_computing_publication_material 'SHELXL97 and PARST (Nardelli, 1995)'
_computing_structure_refinement 'SHELXL97 (Sheldrick, 1997)'
_computing_structure_solution 'SHELXS97 (Sheldrick, 1997)'
_diffrn_ambient_temperature 273(2)
_diffrn_measured_fraction_theta_full 0.998
_diffrn_measured_fraction_theta_max 0.998
_diffrn_measurement_device 'Bruker Smart APEX'
_diffrn_measurement_device_type 'Bruker Smart APEX CCD area-detector'
_diffrn_measurement_method '\w scans'
_diffrn_radiation_monochromator graphite
_diffrn_radiation_source 'fine-focus sealed tube'
_diffrn_radiation_type MoK\a
_diffrn_radiation_wavelength 0.71073
_diffrn_reflns_av_R_equivalents 0.0260
_diffrn_reflns_av_sigmaI/netI 0.0302
_diffrn_reflns_limit_h_max 12
_diffrn_reflns_limit_h_min -12
_diffrn_reflns_limit_k_max 13
_diffrn_reflns_limit_k_min -13
_diffrn_reflns_limit_l_max 16
_diffrn_reflns_limit_l_min -16
_diffrn_reflns_number 15105
_diffrn_reflns_theta_full 25
_diffrn_reflns_theta_max 25
_diffrn_reflns_theta_min 1.85
_diffrn_standards_decay_% 0
_diffrn_standards_number 0
_exptl_absorpt_coefficient_mu 0.257
_exptl_absorpt_correction_type none
_exptl_crystal_colour colorless
_exptl_crystal_density_diffrn 1.358
_exptl_crystal_density_method 'not measured'
_exptl_crystal_description needle
_exptl_crystal_F_000 664
_exptl_crystal_size_max 0.19
_exptl_crystal_size_mid 0.11
_exptl_crystal_size_min 0.09
_refine_diff_density_max 0.366
_refine_diff_density_min -0.253
_refine_ls_extinction_method none
_refine_ls_goodness_of_fit_ref 1.091
_refine_ls_hydrogen_treatment constr
_refine_ls_matrix_type full
_refine_ls_number_parameters 397
_refine_ls_number_reflns 5469
_refine_ls_number_restraints 0
_refine_ls_restrained_S_all 1.091
_refine_ls_R_factor_all 0.0634
_refine_ls_R_factor_gt 0.0528
_refine_ls_shift/su_max 0.001
_refine_ls_shift/su_mean 0.000
_refine_ls_structure_factor_coef Fsqd
_refine_ls_weighting_details 'calc w=1/[\s^2^(Fo^2^)+(0.0541P)^2^+0.6549P] where P=(Fo^2^+2Fc^2^)/3'
_refine_ls_weighting_scheme calc
_refine_ls_wR_factor_gt 0.1231
_refine_ls_wR_factor_ref 0.1291
_reflns_number_gt 4629
_reflns_number_total 5469
_reflns_threshold_expression I>2\s(I)
_cod_data_source_file sk1815.cif
_cod_data_source_block I
_cod_depositor_comments
;
The following automatic conversions were performed:
'_symmetry_cell_setting' value 'Triclinic' changed to 'triclinic'
according to '/home/saulius/struct/CIF-dictionaries/cif_core.dic'
dictionary named 'cif_core.dic' version 2.4.1 from 2010-06-29.

Automatic conversion script
Id: cif_fix_enum 1527 2010-12-29 10:47:43Z saulius 

The following automatic conversions were performed:

'_symmetry_cell_setting' value 'Triclinic' changed to 'triclinic'
according to /home/saulius/struct/CIF-dictionaries/cif_core.dic
dictionary named 'cif_core.dic' version 2.4.1 from 2010-06-29.

Automatic conversion script
Id: cif_fix_values 1715 2011-07-08 13:25:40Z adriana 
;
_cod_original_sg_symbol_H-M P-1
_cod_database_code 2014880
_cod_database_fobs_code 2014880

loop_
_symmetry_equiv_pos_as_xyz
'x, y, z'
'-x, -y, -z'

loop_
_atom_site_label
_atom_site_fract_x
_atom_site_fract_y
_atom_site_fract_z
_atom_site_U_iso_or_equiv
_atom_site_adp_type
_atom_site_calc_flag
_atom_site_refinement_flags
_atom_site_occupancy
_atom_site_disorder_assembly
_atom_site_disorder_group
_atom_site_type_symbol
Cl1 0.38827(7) 0.39601(8) 0.56352(5) 0.0695(2) Uani d . 1 . . Cl
F1 0.60640(17) 0.19713(17) 0.56734(11) 0.0764(5) Uani d . 1 . . F
O1 0.70194(16) 0.02413(15) 0.23647(13) 0.0529(5) Uani d . 1 . . O
N1 0.43372(17) 0.33660(16) 0.19241(13) 0.0397(4) Uani d . 1 . . N
H1A 0.4097 0.4178 0.1858 0.048 Uiso calc R 1 . . H
C1 0.5646(2) 0.2317(2) 0.47448(17) 0.0495(6) Uani d . 1 . . C
C2 0.4632(2) 0.3241(2) 0.46186(16) 0.0451(6) Uani d . 1 . . C
C3 0.4213(2) 0.3602(2) 0.36792(16) 0.0410(5) Uani d . 1 . . C
H3 0.3530 0.4232 0.3593 0.049 Uiso calc R 1 . . H
C4 0.4804(2) 0.30291(19) 0.28576(15) 0.0355(5) Uani d . 1 . . C
C5 0.5187(2) 0.3061(2) 0.10376(15) 0.0368(5) Uani d . 1 . . C
H5 0.5906 0.3532 0.0976 0.044 Uiso calc R 1 . . H
C6 0.5735(2) 0.1701(2) 0.12050(16) 0.0383(5) Uani d . 1 . . C
H6 0.6307 0.1497 0.0610 0.046 Uiso calc R 1 . . H
C7 0.4702(2) 0.0878(2) 0.13540(19) 0.0480(6) Uani d . 1 . . C
H71 0.4285 0.0938 0.0739 0.058 Uiso calc R 1 . . H
H72 0.4053 0.1144 0.1877 0.058 Uiso calc R 1 . . H
C8 0.5277(3) -0.0438(2) 0.1644(2) 0.0631(7) Uani d . 1 . . C
H81 0.4593 -0.0937 0.1797 0.076 Uiso calc R 1 . . H
H82 0.5842 -0.0741 0.1087 0.076 Uiso calc R 1 . . H
C9 0.6029(3) -0.0520(2) 0.2546(2) 0.0624(8) Uani d . 1 . . C
H91 0.5446 -0.0278 0.3115 0.075 Uiso calc R 1 . . H
H92 0.6417 -0.1358 0.2713 0.075 Uiso calc R 1 . . H
C10 0.6551(2) 0.1497(2) 0.21039(16) 0.0411(5) Uani d . 1 . . C
H10 0.7309 0.1905 0.1897 0.049 Uiso calc R 1 . . H
C11 0.5839(2) 0.2090(2) 0.29950(16) 0.0368(5) Uani d . 1 . . C
C12 0.6242(2) 0.1741(2) 0.39497(17) 0.0466(6) Uani d . 1 . . C
H12 0.6922 0.1111 0.4049 0.056 Uiso calc R 1 . . H
C13 0.4482(2) 0.33888(19) 0.00965(15) 0.0351(5) Uani d . 1 . . C
C14 0.3154(2) 0.3528(2) 0.01000(17) 0.0459(6) Uani d . 1 . . C
H14 0.2652 0.3414 0.0705 0.055 Uiso calc R 1 . . H
C15 0.2565(2) 0.3835(2) -0.07812(19) 0.0532(6) Uani d . 1 . . C
H15 0.1670 0.3933 -0.0765 0.064 Uiso calc R 1 . . H
C16 0.3289(3) 0.3996(2) -0.16818(18) 0.0518(6) Uani d . 1 . . C
H16 0.2888 0.4206 -0.2274 0.062 Uiso calc R 1 . . H
C17 0.4607(2) 0.3844(2) -0.17021(17) 0.0514(6) Uani d . 1 . . C
H17 0.5104 0.3940 -0.2311 0.062 Uiso calc R 1 . . H
C18 0.5196(2) 0.3551(2) -0.08227(17) 0.0441(6) Uani d . 1 . . C
H18 0.6091 0.3459 -0.0845 0.053 Uiso calc R 1 . . H
Cl1' 0.12764(8) 0.08374(8) 1.11111(5) 0.0714(2) Uani d . 1 . . Cl
F1' -0.07605(16) 0.29479(16) 1.11800(10) 0.0712(5) Uani d . 1 . . F
O1' -0.19761(16) 0.47460(15) 0.77456(12) 0.0511(4) Uani d . 1 . . O
N1' 0.05158(19) 0.15115(17) 0.74056(13) 0.0433(5) Uani d . 1 . . N
H1A' 0.0638 0.0693 0.7466 0.052 Uiso calc R 1 . . H
C1' -0.0474(2) 0.2583(2) 1.02500(17) 0.0476(6) Uani d . 1 . . C
C2' 0.0474(2) 0.1606(2) 1.01076(17) 0.0470(6) Uani d . 1 . . C
C3' 0.0786(2) 0.1241(2) 0.91682(17) 0.0441(6) Uani d . 1 . . C
H3' 0.1423 0.0578 0.9076 0.053 Uiso calc R 1 . . H
C4' 0.0156(2) 0.1857(2) 0.83509(15) 0.0370(5) Uani d . 1 . . C
C5' -0.0319(2) 0.19373(19) 0.65985(16) 0.0376(5) Uani d . 1 . . C
H5' -0.1076 0.1514 0.6727 0.045 Uiso calc R 1 . . H
C6' -0.0778(2) 0.3307(2) 0.66291(16) 0.0381(5) Uani d . 1 . . C
H6' -0.1358 0.3585 0.6098 0.046 Uiso calc R 1 . . H
C7' 0.0312(2) 0.4067(2) 0.64576(17) 0.0447(6) Uani d . 1 . . C
H71' 0.0719 0.4024 0.5781 0.054 Uiso calc R 1 . . H
H72' 0.0957 0.3743 0.6922 0.054 Uiso calc R 1 . . H
C8' -0.0191(3) 0.5386(2) 0.6606(2) 0.0599(7) Uani d . 1 . . C
H81' 0.0527 0.5841 0.6561 0.072 Uiso calc R 1 . . H
H82' -0.0742 0.5745 0.6081 0.072 Uiso calc R 1 . . H
C9' -0.0945(3) 0.5467(2) 0.7616(2) 0.0582(7) Uani d . 1 . . C
H91' -0.0369 0.5189 0.8140 0.070 Uiso calc R 1 . . H
H92' -0.1300 0.6310 0.7680 0.070 Uiso calc R 1 . . H
C10' -0.1553(2) 0.3490(2) 0.76359(16) 0.0399(5) Uani d . 1 . . C
H10' -0.2330 0.3108 0.7647 0.048 Uiso calc R 1 . . H
C11' -0.0816(2) 0.2840(2) 0.85074(16) 0.0365(5) Uani d . 1 . . C
C12' -0.1108(2) 0.3196(2) 0.94652(17) 0.0441(6) Uani d . 1 . . C
H12' -0.1740 0.3858 0.9571 0.053 Uiso calc R 1 . . H
C13' 0.0357(2) 0.16573(18) 0.55893(15) 0.0359(5) Uani d . 1 . . C
C14' 0.1683(2) 0.1485(2) 0.53974(17) 0.0447(6) Uani d . 1 . . C
H14' 0.2198 0.1527 0.5907 0.054 Uiso calc R 1 . . H
C15' 0.2255(3) 0.1250(2) 0.44585(18) 0.0529(6) Uani d . 1 . . C
H15' 0.3149 0.1128 0.4342 0.063 Uiso calc R 1 . . H
C16' 0.1512(3) 0.1197(2) 0.37018(18) 0.0568(7) Uani d . 1 . . C
H16' 0.1899 0.1034 0.3072 0.068 Uiso calc R 1 . . H
C17' 0.0193(3) 0.1383(2) 0.38715(18) 0.0558(7) Uani d . 1 . . C
H17' -0.0314 0.1359 0.3353 0.067 Uiso calc R 1 . . H
C18' -0.0382(2) 0.1604(2) 0.48091(17) 0.0446(6) Uani d . 1 . . C
H18' -0.1276 0.1720 0.4920 0.054 Uiso calc R 1 . . H

loop_
_atom_site_aniso_label
_atom_site_aniso_U_11
_atom_site_aniso_U_22
_atom_site_aniso_U_33
_atom_site_aniso_U_12
_atom_site_aniso_U_13
_atom_site_aniso_U_23
Cl1 0.0773(5) 0.0966(6) 0.0376(4) -0.0122(4) 0.0063(3) -0.0291(3)
F1 0.0863(12) 0.1060(13) 0.0356(8) -0.0004(10) -0.0236(8) -0.0055(8)
O1 0.0528(10) 0.0475(10) 0.0540(10) 0.0173(8) -0.0170(8) -0.0095(8)
N1 0.0491(11) 0.0371(10) 0.0290(9) 0.0084(8) -0.0047(8) -0.0066(8)
C1 0.0544(15) 0.0635(16) 0.0326(12) -0.0096(13) -0.0144(11) -0.0032(11)
C2 0.0519(14) 0.0560(15) 0.0311(12) -0.0149(12) 0.0007(10) -0.0135(10)
C3 0.0438(13) 0.0429(13) 0.0360(12) -0.0017(10) -0.0028(10) -0.0095(10)
C4 0.0390(12) 0.0360(12) 0.0319(11) -0.0043(9) -0.0050(9) -0.0058(9)
C5 0.0374(12) 0.0424(13) 0.0298(11) -0.0021(10) -0.0031(9) -0.0061(9)
C6 0.0382(12) 0.0448(13) 0.0302(11) 0.0034(10) -0.0017(9) -0.0105(9)
C7 0.0527(14) 0.0457(14) 0.0475(14) -0.0008(11) -0.0176(11) -0.0095(11)
C8 0.083(2) 0.0431(15) 0.0662(18) -0.0017(13) -0.0263(15) -0.0120(13)
C9 0.086(2) 0.0357(14) 0.0659(18) 0.0034(13) -0.0279(15) -0.0037(12)
C10 0.0358(12) 0.0446(13) 0.0412(13) 0.0024(10) -0.0060(10) -0.0063(10)
C11 0.0363(12) 0.0407(12) 0.0344(12) -0.0048(9) -0.0075(9) -0.0055(9)
C12 0.0443(13) 0.0534(15) 0.0421(13) 0.0000(11) -0.0139(11) -0.0053(11)
C13 0.0416(12) 0.0328(11) 0.0308(11) -0.0032(9) -0.0038(9) -0.0050(9)
C14 0.0421(13) 0.0583(15) 0.0349(12) -0.0038(11) -0.0003(10) -0.0039(11)
C15 0.0416(14) 0.0693(17) 0.0484(15) -0.0031(12) -0.0107(11) -0.0065(13)
C16 0.0624(17) 0.0614(16) 0.0340(13) -0.0097(13) -0.0168(11) -0.0026(11)
C17 0.0570(16) 0.0687(17) 0.0292(12) -0.0160(13) -0.0009(11) -0.0023(11)
C18 0.0403(13) 0.0564(15) 0.0364(12) -0.0093(11) -0.0023(10) -0.0062(11)
Cl1' 0.0869(5) 0.0923(6) 0.0386(4) -0.0259(4) -0.0261(3) 0.0121(3)
F1' 0.0833(11) 0.1026(13) 0.0334(8) -0.0258(10) 0.0073(7) -0.0250(8)
O1' 0.0480(10) 0.0471(10) 0.0519(10) 0.0130(8) -0.0002(8) -0.0102(8)
N1' 0.0583(12) 0.0372(10) 0.0294(10) 0.0099(9) -0.0065(8) -0.0033(8)
C1' 0.0512(14) 0.0661(17) 0.0303(12) -0.0222(13) 0.0044(10) -0.0128(11)
C2' 0.0534(14) 0.0611(16) 0.0299(12) -0.0226(12) -0.0086(10) 0.0044(11)
C3' 0.0501(14) 0.0438(13) 0.0363(13) -0.0036(11) -0.0060(10) 0.0017(10)
C4' 0.0406(12) 0.0391(12) 0.0298(11) -0.0050(10) -0.0026(9) 0.0002(9)
C5' 0.0420(12) 0.0375(12) 0.0328(12) -0.0034(9) -0.0046(9) -0.0041(9)
C6' 0.0392(12) 0.0422(12) 0.0305(11) 0.0040(10) -0.0090(9) -0.0022(9)
C7' 0.0497(14) 0.0429(13) 0.0372(12) -0.0003(11) 0.0041(10) -0.0026(10)
C8' 0.0780(19) 0.0411(14) 0.0560(16) -0.0057(13) 0.0069(14) -0.0027(12)
C9' 0.0778(19) 0.0361(13) 0.0561(16) 0.0021(13) 0.0041(14) -0.0091(12)
C10' 0.0328(12) 0.0436(13) 0.0417(13) 0.0020(10) -0.0032(9) -0.0079(10)
C11' 0.0339(11) 0.0414(12) 0.0338(12) -0.0065(9) 0.0019(9) -0.0051(9)
C12' 0.0387(13) 0.0530(14) 0.0415(13) -0.0096(11) 0.0049(10) -0.0125(11)
C13' 0.0477(13) 0.0283(11) 0.0316(11) -0.0044(9) -0.0060(9) -0.0024(9)
C14' 0.0499(14) 0.0495(14) 0.0353(12) -0.0048(11) -0.0069(10) -0.0076(10)
C15' 0.0577(16) 0.0567(16) 0.0422(14) -0.0062(12) 0.0055(12) -0.0087(12)
C16' 0.084(2) 0.0533(16) 0.0324(13) -0.0111(14) 0.0052(13) -0.0096(11)
C17' 0.088(2) 0.0508(15) 0.0332(13) -0.0136(14) -0.0196(13) -0.0067(11)
C18' 0.0529(14) 0.0420(13) 0.0409(13) -0.0080(11) -0.0125(11) -0.0044(10)

loop_
_atom_type_symbol
_atom_type_description
_atom_type_scat_dispersion_real
_atom_type_scat_dispersion_imag
_atom_type_scat_source
C C 0.0033 0.0016 'International Tables Vol C Tables 4.2.6.8 and 6.1.1.4'
H H 0 0 'International Tables Vol C Tables 4.2.6.8 and 6.1.1.4'
N N 0.0061 0.0033 'International Tables Vol C Tables 4.2.6.8 and 6.1.1.4'
O O 0.0106 0.006 'International Tables Vol C Tables 4.2.6.8 and 6.1.1.4'
F F 0.0171 0.0103 'International Tables Vol C Tables 4.2.6.8 and 6.1.1.4'
Cl Cl 0.1484 0.1585 'International Tables Vol C Tables 4.2.6.8 and 6.1.1.4'

loop_
_geom_angle_atom_site_label_1
_geom_angle_atom_site_label_2
_geom_angle_atom_site_label_3
_geom_angle
_geom_angle_publ_flag
C10 O1 C9 113.90(17) y
C4 N1 C5 118.23(17) y
C4 N1 H1A 107.8 ?
C5 N1 H1A 107.8 ?
F1 C1 C12 119.6(2) ?
F1 C1 C2 119.6(2) ?
C12 C1 C2 120.9(2) ?
C1 C2 C3 119.8(2) ?
C1 C2 Cl1 120.33(18) ?
C3 C2 Cl1 119.85(19) ?
C2 C3 C4 120.4(2) ?
C2 C3 H3 119.8 ?
C4 C3 H3 119.8 ?
N1 C4 C3 119.82(19) ?
N1 C4 C11 120.89(19) ?
C3 C4 C11 119.25(19) ?
N1 C5 C13 111.03(17) ?
N1 C5 C6 107.98(17) ?
C13 C5 C6 112.69(17) ?
N1 C5 H5 108.3 ?
C13 C5 H5 108.3 ?
C6 C5 H5 108.3 ?
C7 C6 C10 111.17(18) ?
C7 C6 C5 113.19(18) ?
C10 C6 C5 108.34(17) ?
C7 C6 H6 108.0 ?
C10 C6 H6 108.0 ?
C5 C6 H6 108.0 ?
C6 C7 C8 111.0(2) ?
C6 C7 H71 109.4 ?
C8 C7 H71 109.4 ?
C6 C7 H72 109.4 ?
C8 C7 H72 109.4 ?
H71 C7 H72 108.0 ?
C9 C8 C7 109.7(2) ?
C9 C8 H81 109.7 ?
C7 C8 H81 109.7 ?
C9 C8 H82 109.7 ?
C7 C8 H82 109.7 ?
H81 C8 H82 108.2 ?
O1 C9 C8 111.6(2) ?
O1 C9 H91 109.3 ?
C8 C9 H91 109.3 ?
O1 C9 H92 109.3 ?
C8 C9 H92 109.3 ?
H91 C9 H92 108.0 ?
O1 C10 C11 112.11(18) ?
O1 C10 C6 112.29(18) ?
C11 C10 C6 111.66(17) ?
O1 C10 H10 106.8 ?
C11 C10 H10 106.8 ?
C6 C10 H10 106.8 ?
C12 C11 C4 119.3(2) ?
C12 C11 C10 120.25(19) ?
C4 C11 C10 120.44(18) ?
C1 C12 C11 120.4(2) ?
C1 C12 H12 119.8 ?
C11 C12 H12 119.8 ?
C14 C13 C18 117.7(2) ?
C14 C13 C5 123.45(19) y
C18 C13 C5 118.86(19) ?
C15 C14 C13 120.9(2) ?
C15 C14 H14 119.6 ?
C13 C14 H14 119.6 ?
C16 C15 C14 120.5(2) ?
C16 C15 H15 119.8 ?
C14 C15 H15 119.8 ?
C17 C16 C15 119.5(2) ?
C17 C16 H16 120.2 ?
C15 C16 H16 120.2 ?
C16 C17 C18 120.1(2) y
C16 C17 H17 120.0 ?
C18 C17 H17 120.0 ?
C17 C18 C13 121.4(2) ?
C17 C18 H18 119.3 ?
C13 C18 H18 119.3 ?
C10' O1' C9' 113.55(17) y
C4' N1' C5' 120.02(18) y
C4' N1' H1A' 107.3 ?
C5' N1' H1A' 107.3 ?
F1' C1' C12' 119.9(2) ?
F1' C1' C2' 119.5(2) ?
C12' C1' C2' 120.7(2) ?
C3' C2' C1' 120.0(2) ?
C3' C2' Cl1' 119.8(2) ?
C1' C2' Cl1' 120.19(18) ?
C2' C3' C4' 120.5(2) ?
C2' C3' H3' 119.8 ?
C4' C3' H3' 119.8 ?
N1' C4' C3' 119.8(2) ?
N1' C4' C11' 121.17(19) ?
C3' C4' C11' 119.0(2) ?
N1' C5' C13' 111.50(17) ?
N1' C5' C6' 108.22(17) ?
C13' C5' C6' 112.25(17) ?
N1' C5' H5' 108.2 ?
C13' C5' H5' 108.2 ?
C6' C5' H5' 108.2 ?
C7' C6' C10' 110.79(18) ?
C7' C6' C5' 113.51(18) ?
C10' C6' C5' 108.52(17) ?
C7' C6' H6' 107.9 ?
C10' C6' H6' 107.9 ?
C5' C6' H6' 107.9 ?
C6' C7' C8' 110.7(2) ?
C6' C7' H71' 109.5 ?
C8' C7' H71' 109.5 ?
C6' C7' H72' 109.5 ?
C8' C7' H72' 109.5 ?
H71' C7' H72' 108.1 ?
C9' C8' C7' 110.5(2) ?
C9' C8' H81' 109.5 ?
C7' C8' H81' 109.5 ?
C9' C8' H82' 109.5 ?
C7' C8' H82' 109.5 ?
H81' C8' H82' 108.1 ?
O1' C9' C8' 111.8(2) ?
O1' C9' H91' 109.3 ?
C8' C9' H91' 109.3 ?
O1' C9' H92' 109.3 ?
C8' C9' H92' 109.3 ?
H91' C9' H92' 107.9 ?
O1' C10' C11' 112.06(18) ?
O1' C10' C6' 112.32(18) ?
C11' C10' C6' 111.35(17) ?
O1' C10' H10' 106.9 ?
C11' C10' H10' 106.9 ?
C6' C10' H10' 106.9 ?
C12' C11' C4' 119.4(2) ?
C12' C11' C10' 120.8(2) ?
C4' C11' C10' 119.82(18) ?
C1' C12' C11' 120.5(2) ?
C1' C12' H12' 119.7 ?
C11' C12' H12' 119.7 ?
C14' C13' C18' 118.0(2) ?
C14' C13' C5' 123.02(19) y
C18' C13' C5' 118.9(2) ?
C13' C14' C15' 120.8(2) ?
C13' C14' H14' 119.6 ?
C15' C14' H14' 119.6 ?
C16' C15' C14' 120.2(3) ?
C16' C15' H15' 119.9 ?
C14' C15' H15' 119.9 ?
C15' C16' C17' 119.9(2) ?
C15' C16' H16' 120.1 ?
C17' C16' H16' 120.1 ?
C16' C17' C18' 120.1(2) y
C16' C17' H17' 119.9 ?
C18' C17' H17' 119.9 ?
C17' C18' C13' 120.9(2) ?
C17' C18' H18' 119.6 ?
C13' C18' H18' 119.6 ?

loop_
_geom_bond_atom_site_label_1
_geom_bond_atom_site_label_2
_geom_bond_site_symmetry_2
_geom_bond_distance
_geom_bond_publ_flag
Cl1 C2 . 1.734(2) ?
F1 C1 . 1.361(3) ?
O1 C10 . 1.426(3) y
O1 C9 . 1.432(3) y
N1 C4 . 1.386(3) y
N1 C5 . 1.460(3) y
N1 H1A . 0.9000 ?
C1 C12 . 1.367(3) ?
C1 C2 . 1.372(4) ?
C2 C3 . 1.377(3) ?
C3 C4 . 1.392(3) ?
C3 H3 . 0.9300 ?
C4 C11 . 1.400(3) ?
C5 C13 . 1.515(3) ?
C5 C6 . 1.538(3) ?
C5 H5 . 0.9800 ?
C6 C7 . 1.517(3) ?
C6 C10 . 1.534(3) ?
C6 H6 . 0.9800 ?
C7 C8 . 1.521(3) ?
C7 H71 . 0.9700 ?
C7 H72 . 0.9700 ?
C8 C9 . 1.508(4) ?
C8 H81 . 0.9700 ?
C8 H82 . 0.9700 ?
C9 H91 . 0.9700 ?
C9 H92 . 0.9700 ?
C10 C11 . 1.519(3) ?
C10 H10 . 0.9800 ?
C11 C12 . 1.388(3) ?
C12 H12 . 0.9300 ?
C13 C14 . 1.383(3) ?
C13 C18 . 1.387(3) ?
C14 C15 . 1.379(3) ?
C14 H14 . 0.9300 ?
C15 C16 . 1.372(3) ?
C15 H15 . 0.9300 ?
C16 C17 . 1.371(4) y
C16 H16 . 0.9300 ?
C17 C18 . 1.376(3) ?
C17 H17 . 0.9300 ?
C18 H18 . 0.9300 ?
Cl1' C2' . 1.733(2) ?
F1' C1' . 1.359(3) ?
O1' C10' . 1.429(3) y
O1' C9' . 1.437(3) y
N1' C4' . 1.378(3) y
N1' C5' . 1.458(3) y
N1' H1A' . 0.9000 ?
C1' C12' . 1.363(3) ?
C1' C2' . 1.377(4) ?
C2' C3' . 1.373(3) ?
C3' C4' . 1.396(3) ?
C3' H3' . 0.9300 ?
C4' C11' . 1.401(3) ?
C5' C13' . 1.514(3) ?
C5' C6' . 1.538(3) ?
C5' H5' . 0.9800 ?
C6' C7' . 1.517(3) ?
C6' C10' . 1.529(3) ?
C6' H6' . 0.9800 ?
C7' C8' . 1.520(3) ?
C7' H71' . 0.9700 ?
C7' H72' . 0.9700 ?
C8' C9' . 1.507(4) ?
C8' H81' . 0.9700 ?
C8' H82' . 0.9700 ?
C9' H91' . 0.9700 ?
C9' H92' . 0.9700 ?
C10' C11' . 1.521(3) ?
C10' H10' . 0.9800 ?
C11' C12' . 1.391(3) ?
C12' H12' . 0.9300 ?
C13' C14' . 1.382(3) ?
C13' C18' . 1.387(3) ?
C14' C15' . 1.382(3) ?
C14' H14' . 0.9300 ?
C15' C16' . 1.364(4) ?
C15' H15' . 0.9300 ?
C16' C17' . 1.372(4) y
C16' H16' . 0.9300 ?
C17' C18' . 1.378(3) ?
C17' H17' . 0.9300 ?
C18' H18' . 0.9300 ?

loop_
_geom_hbond_atom_site_label_D
_geom_hbond_atom_site_label_H
_geom_hbond_atom_site_label_A
_geom_hbond_site_symmetry_A
_geom_hbond_distance_DH
_geom_hbond_distance_HA
_geom_hbond_distance_DA
_geom_hbond_angle_DHA
N1' H1A' O1 2_656 0.90 2.55 3.016(2) 113
N1 H1A O1' 2_566 0.90 2.41 3.034(2) 127
C7 H72 N1 . 0.97 2.56 2.942(3) 103
C7' H72' N1' . 0.97 2.60 2.965(3) 102
C3 H3 O1' 2_566 0.93 2.60 3.368(3) 140
C3' H3' O1 2_656 0.93 2.57 3.322(3) 138
C10 H10 F1' 1_654 0.98 2.55 3.523(3) 174

loop_
_geom_torsion_atom_site_label_1
_geom_torsion_atom_site_label_2
_geom_torsion_atom_site_label_3
_geom_torsion_atom_site_label_4
_geom_torsion
F1 C1 C2 C3 179.4(2)
C12 C1 C2 C3 -0.4(4)
F1 C1 C2 Cl1 -0.3(3)
C12 C1 C2 Cl1 179.81(19)
C1 C2 C3 C4 0.5(4)
Cl1 C2 C3 C4 -179.80(17)
C5 N1 C4 C3 160.4(2)
C5 N1 C4 C11 -21.7(3)
C2 C3 C4 N1 177.3(2)
C2 C3 C4 C11 -0.6(3)
C4 N1 C5 C13 174.66(18)
C4 N1 C5 C6 50.7(2)
N1 C5 C6 C7 60.6(2)
C13 C5 C6 C7 -62.4(2)
N1 C5 C6 C10 -63.2(2)
C13 C5 C6 C10 173.78(17)
C10 C6 C7 C8 -50.8(3)
C5 C6 C7 C8 -172.97(19)
C6 C7 C8 C9 54.0(3)
C10 O1 C9 C8 58.5(3)
C7 C8 C9 O1 -57.1(3)
C9 O1 C10 C11 72.0(2)
C9 O1 C10 C6 -54.7(3)
C7 C6 C10 O1 50.5(2)
C5 C6 C10 O1 175.44(17)
C7 C6 C10 C11 -76.5(2)
C5 C6 C10 C11 48.5(2)
N1 C4 C11 C12 -177.1(2)
C3 C4 C11 C12 0.8(3)
N1 C4 C11 C10 5.6(3)
C3 C4 C11 C10 -176.6(2)
O1 C10 C11 C12 35.1(3)
C6 C10 C11 C12 162.1(2)
O1 C10 C11 C4 -147.5(2)
C6 C10 C11 C4 -20.5(3)
F1 C1 C12 C11 -179.2(2)
C2 C1 C12 C11 0.6(4)
C4 C11 C12 C1 -0.8(3)
C10 C11 C12 C1 176.6(2)
N1 C5 C13 C14 -21.8(3)
C6 C5 C13 C14 99.5(2)
N1 C5 C13 C18 158.8(2)
C6 C5 C13 C18 -80.0(2)
C18 C13 C14 C15 -0.9(3)
C5 C13 C14 C15 179.6(2)
C13 C14 C15 C16 0.7(4)
C14 C15 C16 C17 0.3(4)
C15 C16 C17 C18 -1.0(4)
C16 C17 C18 C13 0.7(4)
C14 C13 C18 C17 0.2(3)
C5 C13 C18 C17 179.7(2)
F1' C1' C2' C3' -179.0(2)
C12' C1' C2' C3' -0.1(4)
F1' C1' C2' Cl1' 0.9(3)
C12' C1' C2' Cl1' 179.79(18)
C1' C2' C3' C4' 0.4(4)
Cl1' C2' C3' C4' -179.48(17)
C5' N1' C4' C3' 165.2(2)
C5' N1' C4' C11' -16.4(3)
C2' C3' C4' N1' 177.3(2)
C2' C3' C4' C11' -1.1(3)
C4' N1' C5' C13' 169.23(19)
C4' N1' C5' C6' 45.3(3)
N1' C5' C6' C7' 61.9(2)
C13' C5' C6' C7' -61.5(2)
N1' C5' C6' C10' -61.7(2)
C13' C5' C6' C10' 174.83(18)
C10' C6' C7' C8' -51.6(2)
C5' C6' C7' C8' -174.02(19)
C6' C7' C8' C9' 53.5(3)
C10' O1' C9' C8' 57.3(3)
C7' C8' C9' O1' -55.7(3)
C9' O1' C10' C11' 70.7(2)
C9' O1' C10' C6' -55.5(2)
C7' C6' C10' O1' 52.4(2)
C5' C6' C10' O1' 177.68(17)
C7' C6' C10' C11' -74.2(2)
C5' C6' C10' C11' 51.1(2)
N1' C4' C11' C12' -176.9(2)
C3' C4' C11' C12' 1.5(3)
N1' C4' C11' C10' 4.1(3)
C3' C4' C11' C10' -177.4(2)
O1' C10' C11' C12' 31.3(3)
C6' C10' C11' C12' 158.1(2)
O1' C10' C11' C4' -149.8(2)
C6' C10' C11' C4' -23.0(3)
F1' C1' C12' C11' 179.4(2)
C2' C1' C12' C11' 0.5(4)
C4' C11' C12' C1' -1.2(3)
C10' C11' C12' C1' 177.7(2)
N1' C5' C13' C14' -23.9(3)
C6' C5' C13' C14' 97.8(2)
N1' C5' C13' C18' 158.05(19)
C6' C5' C13' C18' -80.3(2)
C18' C13' C14' C15' -0.8(3)
C5' C13' C14' C15' -179.0(2)
C13' C14' C15' C16' 0.6(4)
C14' C15' C16' C17' 0.4(4)
C15' C16' C17' C18' -1.0(4)
C16' C17' C18' C13' 0.8(4)
C14' C13' C18' C17' 0.2(3)
C5' C13' C18' C17' 178.4(2)
